data_2241999
loop_
_publ_author_name
'Nguyen, Van Tuyen'
'Truong, Hong Hieu'
'Le, Tuan Anh'
'Soldatenkov, Anatoly T.'
'Thi, Tuyet Anh Dang'
'Tran, Thi Thanh Van'
'Esina, Natalia Ya.'
'Khrustalev, Victor N.'

_publ_section_title
;
 Crystal structure of
 22,24,25-trimethyl-8,11,14-trioxa-25-azatetracyclo[19.3.1.0^2,7^.0^15,20^]pentacosa-2,4,6,15(20),16,18-hexaen-23-one
;
_journal_coeditor_code XU5896
_journal_issue 2
_journal_name_full 'Acta Crystallographica Section E'
_journal_page_first 118
_journal_page_last 121
_journal_paper_doi 10.1107/S2056989016020508
_journal_volume 73
_journal_year 2017
_chemical_formula_iupac 'C24 H29 N O4'
_chemical_formula_moiety 'C24 H29 N O4'
_chemical_formula_sum 'C24 H29 N O4'
_chemical_formula_weight 395.48
_chemical_name_systematic
22,24,25-Trimethyl-8,11,14-trioxa-25-azatetracyclo[19.3.1.0^2,7^.0^15,20^]pentacosa-2,4,6,15(20),16,18-hexaen-23-one
_space_group_crystal_system orthorhombic
_space_group_IT_number 62
_space_group_name_Hall '-P 2ac 2n'
_space_group_name_H-M_alt 'P n m a'
_symmetry_space_group_name_Hall '-P 2ac 2n'
_symmetry_space_group_name_H-M 'P n m a'
_atom_sites_solution_hydrogens mixed
_atom_sites_solution_primary difmap
_atom_sites_solution_secondary difmap
_audit_creation_method '<i>SHELXTL</i> (Sheldrick, 2015)'
_cell_angle_alpha 90
_cell_angle_beta 90
_cell_angle_gamma 90
_cell_formula_units_Z 4
_cell_length_a 8.1468(5)
_cell_length_b 20.3402(11)
_cell_length_c 12.0155(7)
_cell_measurement_reflns_used 4090
_cell_measurement_temperature 120(2)
_cell_measurement_theta_max 29.19
_cell_measurement_theta_min 3.02
_cell_volume 1991.1(2)
_computing_cell_refinement
;
<i>SAINT</i> (Bruker, 2001)
;
_computing_data_collection
;
<i>APEX2</i> (Bruker, 2005)
;
_computing_data_reduction
;
<i>SAINT</i> (Bruker, 2001)
;
_computing_molecular_graphics
;
<i>SHELXTL</i> (Sheldrick, 2008)
;
_computing_publication_material
;
<i>SHELXTL</i> (Sheldrick, 2008)
;
_computing_structure_refinement
;
<i>SHELXL2015</i> (Sheldrick, 2015b)
;
_computing_structure_solution
;
<i>SHELXT</i> (Sheldrick, 2015a)
;
_diffrn_ambient_temperature 120(2)
_diffrn_measured_fraction_theta_full 1.000
_diffrn_measured_fraction_theta_max 0.999
_diffrn_measurement_device_type 'Bruker APEXII CCD'
_diffrn_measurement_method '\f and \w scans'
_diffrn_radiation_type MoK\a
_diffrn_radiation_wavelength 0.71073
_diffrn_reflns_av_R_equivalents 0.0653
_diffrn_reflns_limit_h_max 11
_diffrn_reflns_limit_h_min -11
_diffrn_reflns_limit_k_max 29
_diffrn_reflns_limit_k_min -29
_diffrn_reflns_limit_l_max 16
_diffrn_reflns_limit_l_min -17
_diffrn_reflns_number 25079
_diffrn_reflns_theta_full 25.242
_diffrn_reflns_theta_max 30.562
_diffrn_reflns_theta_min 1.969
_exptl_absorpt_coefficient_mu 0.089
_exptl_absorpt_correction_T_max 0.980
_exptl_absorpt_correction_T_min 0.970
_exptl_absorpt_correction_type multi-scan
_exptl_absorpt_process_details
;
(<i>SADABS</i>; Bruker, 2003)
;
_exptl_crystal_colour colourless
_exptl_crystal_density_diffrn 1.319
_exptl_crystal_description prism
_exptl_crystal_F_000 848
_exptl_crystal_size_max 0.20
_exptl_crystal_size_mid 0.15
_exptl_crystal_size_min 0.15
_refine_diff_density_max 0.340
_refine_diff_density_min -0.234
_refine_ls_extinction_method none
_refine_ls_goodness_of_fit_ref 1.018
_refine_ls_hydrogen_treatment constr
_refine_ls_matrix_type full
_refine_ls_number_parameters 140
_refine_ls_number_reflns 3128
_refine_ls_number_restraints 0
_refine_ls_restrained_S_all 1.018
_refine_ls_R_factor_all 0.0760
_refine_ls_R_factor_gt 0.0561
_refine_ls_shift/su_max 0.000
_refine_ls_shift/su_mean 0.000
_refine_ls_structure_factor_coef Fsqd
_refine_ls_weighting_details 'w=1/[\s^2^(Fo^2^)+(0.046P)^2^+1.66P] where P=(Fo^2^+2Fc^2^)/3'
_refine_ls_weighting_scheme calc
_refine_ls_wR_factor_gt 0.1197
_refine_ls_wR_factor_ref 0.1298
_reflns_number_gt 2469
_reflns_number_total 3128
_reflns_threshold_expression 'I > 2\s(I)'
_cod_data_source_file xu5896sup1.cif
_cod_data_source_block I
_cod_database_code 2241999
_shelx_space_group_comment
;
The symmetry employed for this shelxl refinement is uniquely defined
by the following loop, which should always be used as a source of
symmetry information in preference to the above space-group names.
They are only intended as comments.
;
_shelx_estimated_absorpt_t_min 0.982
_shelx_estimated_absorpt_t_max 0.987
_shelxl_version_number 2014/6

loop_
_symmetry_equiv_pos_as_xyz
'x, y, z'
'-x+1/2, -y, z+1/2'
'-x, y+1/2, -z'
'x+1/2, -y+1/2, -z+1/2'
'-x, -y, -z'
'x-1/2, y, -z-1/2'
'x, -y-1/2, z'
'-x-1/2, y-1/2, z-1/2'

loop_
_atom_site_type_symbol
_atom_site_label
_atom_site_fract_x
_atom_site_fract_y
_atom_site_fract_z
_atom_site_U_iso_or_equiv
_atom_site_adp_type
_atom_site_calc_flag
_atom_site_occupancy
C C1 0.58338(18) 0.30912(7) -0.07447(12) 0.0151(3) Uani d 1
H H1 0.4639 0.3029 -0.0903 0.018 Uiso calc 1
C C2 0.60218(18) 0.37109(7) -0.00494(12) 0.0156(3) Uani d 1
C C3 0.75023(19) 0.40480(7) 0.00526(13) 0.0190(3) Uani d 1
H H3 0.8432 0.3900 -0.0354 0.023 Uiso calc 1
C C4 0.7652(2) 0.45976(7) 0.07366(14) 0.0223(3) Uani d 1
H H4 0.8670 0.4822 0.0793 0.027 Uiso calc 1
C C5 0.6301(2) 0.48134(7) 0.13342(13) 0.0223(3) Uani d 1
H H5 0.6398 0.5188 0.1803 0.027 Uiso calc 1
C C6 0.4808(2) 0.44885(7) 0.12557(13) 0.0195(3) Uani d 1
H H6 0.3888 0.4637 0.1672 0.023 Uiso calc 1
C C7 0.46690(18) 0.39412(7) 0.05590(12) 0.0162(3) Uani d 1
O O8 0.32384(13) 0.35995(5) 0.04244(9) 0.0194(2) Uani d 1
C C9 0.19912(19) 0.36553(8) 0.12588(13) 0.0201(3) Uani d 1
H H9A 0.1387 0.4074 0.1172 0.024 Uiso calc 1
H H9B 0.2488 0.3645 0.2011 0.024 Uiso calc 1
C C10 0.08483(19) 0.30816(7) 0.11056(13) 0.0197(3) Uani d 1
H H10A -0.0119 0.3129 0.1597 0.024 Uiso calc 1
H H10B 0.0462 0.3062 0.0325 0.024 Uiso calc 1
O O11 0.17272(19) 0.2500 0.13785(13) 0.0192(3) Uani d 1
C C12 0.6367(3) 0.2500 -0.24937(18) 0.0157(4) Uani d 1
O O12 0.5743(2) 0.2500 -0.34102(13) 0.0219(3) Uani d 1
C C13 0.67442(18) 0.31314(7) -0.18726(12) 0.0160(3) Uani d 1
H H13 0.7951 0.3147 -0.1722 0.019 Uiso calc 1
N N14 0.6428(2) 0.2500 -0.01435(14) 0.0148(3) Uani d 1
C C15 0.6282(2) 0.37347(7) -0.25565(13) 0.0192(3) Uani d 1
H H15A 0.6833 0.3715 -0.3281 0.029 Uiso calc 1
H H15B 0.6626 0.4133 -0.2161 0.029 Uiso calc 1
H H15C 0.5091 0.3744 -0.2667 0.029 Uiso calc 1
C C16 0.6033(3) 0.2500 0.10474(17) 0.0186(4) Uani d 1
H H16A 0.6489 0.2885 0.1390 0.028 Uiso d 1
H H16B 0.4864 0.2500 0.1141 0.028 Uiso d 1

loop_
_atom_site_aniso_label
_atom_site_aniso_U_11
_atom_site_aniso_U_22
_atom_site_aniso_U_33
_atom_site_aniso_U_12
_atom_site_aniso_U_13
_atom_site_aniso_U_23
C1 0.0192(7) 0.0111(6) 0.0151(6) 0.0006(5) 0.0007(5) -0.0001(5)
C2 0.0197(7) 0.0118(6) 0.0154(6) 0.0002(5) -0.0012(5) 0.0008(5)
C3 0.0200(7) 0.0152(6) 0.0217(7) 0.0009(5) -0.0016(6) 0.0010(5)
C4 0.0240(8) 0.0169(7) 0.0259(8) -0.0028(6) -0.0061(6) -0.0005(6)
C5 0.0317(8) 0.0133(6) 0.0219(7) 0.0005(6) -0.0075(6) -0.0042(6)
C6 0.0248(7) 0.0161(7) 0.0177(7) 0.0031(6) -0.0015(6) -0.0026(5)
C7 0.0202(7) 0.0124(6) 0.0158(7) 0.0003(5) -0.0018(5) 0.0004(5)
O8 0.0198(5) 0.0201(5) 0.0183(5) -0.0026(4) 0.0035(4) -0.0054(4)
C9 0.0208(7) 0.0203(7) 0.0193(7) 0.0025(6) 0.0038(6) -0.0033(6)
C10 0.0176(7) 0.0217(7) 0.0199(7) 0.0033(6) 0.0015(6) -0.0008(6)
O11 0.0177(7) 0.0183(7) 0.0216(8) 0.000 -0.0020(6) 0.000
C12 0.0152(9) 0.0157(9) 0.0162(9) 0.000 0.0047(7) 0.000
O12 0.0306(9) 0.0190(7) 0.0160(7) 0.000 -0.0006(6) 0.000
C13 0.0161(6) 0.0149(6) 0.0169(7) -0.0019(5) 0.0014(5) -0.0001(5)
N14 0.0193(8) 0.0104(7) 0.0147(8) 0.000 -0.0017(6) 0.000
C15 0.0245(8) 0.0144(6) 0.0187(7) -0.0008(6) -0.0002(6) 0.0028(5)
C16 0.0271(11) 0.0154(9) 0.0134(9) 0.000 -0.0003(8) 0.000

loop_
_atom_type_symbol
_atom_type_description
_atom_type_scat_dispersion_real
_atom_type_scat_dispersion_imag
_atom_type_scat_source
C C 0.0033 0.0016 'International Tables Vol C Tables 4.2.6.8 and 6.1.1.4'
H H 0.0000 0.0000 'International Tables Vol C Tables 4.2.6.8 and 6.1.1.4'
N N 0.0061 0.0033 'International Tables Vol C Tables 4.2.6.8 and 6.1.1.4'
O O 0.0106 0.0060 'International Tables Vol C Tables 4.2.6.8 and 6.1.1.4'

loop_
_geom_angle_atom_site_label_1
_geom_angle_atom_site_label_2
_geom_angle_atom_site_label_3
_geom_angle_site_symmetry_1
_geom_angle_site_symmetry_3
_geom_angle
N14 C1 C2 . . 111.82(12)
N14 C1 C13 . . 108.23(12)
C2 C1 C13 . . 112.92(12)
N14 C1 H1 . . 107.9
C2 C1 H1 . . 107.9
C13 C1 H1 . . 107.9
C3 C2 C7 . . 118.03(13)
C3 C2 C1 . . 122.95(13)
C7 C2 C1 . . 118.96(13)
C2 C3 C4 . . 121.51(15)
C2 C3 H3 . . 119.2
C4 C3 H3 . . 119.2
C5 C4 C3 . . 119.40(15)
C5 C4 H4 . . 120.3
C3 C4 H4 . . 120.3
C4 C5 C6 . . 120.68(14)
C4 C5 H5 . . 119.7
C6 C5 H5 . . 119.7
C5 C6 C7 . . 119.40(14)
C5 C6 H6 . . 120.3
C7 C6 H6 . . 120.3
O8 C7 C6 . . 123.03(14)
O8 C7 C2 . . 116.00(12)
C6 C7 C2 . . 120.97(14)
C7 O8 C9 . . 118.82(11)
O8 C9 C10 . . 106.99(12)
O8 C9 H9A . . 110.3
C10 C9 H9A . . 110.3
O8 C9 H9B . . 110.3
C10 C9 H9B . . 110.3
H9A C9 H9B . . 108.6
O11 C10 C9 . . 107.80(13)
O11 C10 H10A . . 110.1
C9 C10 H10A . . 110.1
O11 C10 H10B . . 110.1
C9 C10 H10B . . 110.1
H10A C10 H10B . . 108.5
C10 O11 C10 . 7_565 112.69(16)
O12 C12 C13 . 7_565 122.11(9)
O12 C12 C13 . . 122.11(9)
C13 C12 C13 7_565 . 115.71(18)
C12 C13 C15 . . 111.50(13)
C12 C13 C1 . . 106.80(12)
C15 C13 C1 . . 113.36(12)
C12 C13 H13 . . 108.3
C15 C13 H13 . . 108.3
C1 C13 H13 . . 108.3
C16 N14 C1 . 7_565 113.80(10)
C16 N14 C1 . . 113.80(10)
C1 N14 C1 7_565 . 108.27(15)
C13 C15 H15A . . 109.5
C13 C15 H15B . . 109.5
H15A C15 H15B . . 109.5
C13 C15 H15C . . 109.5
H15A C15 H15C . . 109.5
H15B C15 H15C . . 109.5
N14 C16 H16A . . 109.5
N14 C16 H16B . . 109.4
H16A C16 H16B . . 109.5

loop_
_geom_bond_atom_site_label_1
_geom_bond_atom_site_label_2
_geom_bond_site_symmetry_2
_geom_bond_distance
C1 N14 . 1.4840(17)
C1 C2 . 1.5197(19)
C1 C13 . 1.547(2)
C1 H1 . 1.0000
C2 C3 . 1.393(2)
C2 C7 . 1.403(2)
C3 C4 . 1.393(2)
C3 H3 . 0.9500
C4 C5 . 1.385(2)
C4 H4 . 0.9500
C5 C6 . 1.388(2)
C5 H5 . 0.9500
C6 C7 . 1.397(2)
C6 H6 . 0.9500
C7 O8 . 1.3666(18)
O8 C9 . 1.4319(18)
C9 C10 . 1.504(2)
C9 H9A . 0.9900
C9 H9B . 0.9900
C10 O11 . 1.4211(17)
C10 H10A . 0.9900
C10 H10B . 0.9900
O11 C10 7_565 1.4211(17)
C12 O12 . 1.213(3)
C12 C13 7_565 1.5168(18)
C12 C13 . 1.5168(18)
C13 C15 . 1.524(2)
C13 H13 . 1.0000
N14 C16 . 1.467(3)
N14 C1 7_565 1.4840(17)
C15 H15A . 0.9800
C15 H15B . 0.9800
C15 H15C . 0.9800
C16 H16A . 0.9595
C16 H16B . 0.9593

loop_
_geom_hbond_atom_site_label_D
_geom_hbond_atom_site_label_H
_geom_hbond_atom_site_label_A
_geom_hbond_site_symmetry_A
_geom_hbond_distance_DH
_geom_hbond_distance_HA
_geom_hbond_distance_DA
_geom_hbond_angle_DHA
C10 H10B O12 4_454 0.99 2.58 3.449(2) 147
C16 H16B O11 . 0.96 2.57 3.530(3) 180

loop_
_geom_torsion_atom_site_label_1
_geom_torsion_atom_site_label_2
_geom_torsion_atom_site_label_3
_geom_torsion_atom_site_label_4
_geom_torsion_site_symmetry_1
_geom_torsion_site_symmetry_4
_geom_torsion
N14 C1 C2 C3 . . 80.51(18)
C13 C1 C2 C3 . . -41.84(19)
N14 C1 C2 C7 . . -96.59(16)
C13 C1 C2 C7 . . 141.06(13)
C7 C2 C3 C4 . . 0.1(2)
C1 C2 C3 C4 . . -177.05(14)
C2 C3 C4 C5 . . 0.3(2)
C3 C4 C5 C6 . . -0.1(2)
C4 C5 C6 C7 . . -0.5(2)
C5 C6 C7 O8 . . -179.15(14)
C5 C6 C7 C2 . . 0.9(2)
C3 C2 C7 O8 . . 179.34(13)
C1 C2 C7 O8 . . -3.41(19)
C3 C2 C7 C6 . . -0.7(2)
C1 C2 C7 C6 . . 176.59(13)
C6 C7 O8 C9 . . -20.6(2)
C2 C7 O8 C9 . . 159.44(13)
C7 O8 C9 C10 . . -161.82(12)
O8 C9 C10 O11 . . 67.31(16)
C9 C10 O11 C10 . 7_565 -171.15(10)
O12 C12 C13 C15 . . -1.4(2)
C13 C12 C13 C15 7_565 . -178.58(11)
O12 C12 C13 C1 . . 122.9(2)
C13 C12 C13 C1 7_565 . -54.2(2)
N14 C1 C13 C12 . . 58.80(16)
C2 C1 C13 C12 . . -176.87(13)
N14 C1 C13 C15 . . -178.02(12)
C2 C1 C13 C15 . . -53.68(16)
C2 C1 N14 C16 . . 38.57(19)
C13 C1 N14 C16 . . 163.56(14)
C2 C1 N14 C1 . 7_565 166.15(9)
C13 C1 N14 C1 . 7_565 -68.85(18)

_cod_database_fobs_code 2241999
